data_1527647
loop_
_publ_author_name
'Klevtsov, P.V.'
'Klevtsova, R.F.'

_publ_section_title
;
 Single-crystal synthesis and investigation of the double tungstates Na R
 (W O4)2, where R(III)= Fe, Sc Ga and In
;
_journal_name_full 'Journal of Solid State Chemistry'
_journal_page_first 278
_journal_page_last 282
_journal_volume 2
_journal_year 1970
_chemical_formula_sum 'In Na O8 W2'
_chemical_name_systematic 'Na In (W O4)2'
_space_group_IT_number 13
_symmetry_space_group_name_Hall '-P 2yc'
_symmetry_space_group_name_H-M 'P 1 2/c 1'
_cell_angle_alpha 90
_cell_angle_beta 90
_cell_angle_gamma 90
_cell_formula_units_Z 2
_cell_length_a 10.08
_cell_length_b 5.81
_cell_length_c 5.03
_cell_volume 294.581
_citation_journal_id_ASTM JSSCBI
_cod_data_source_file Klevtsov_JSSCBI_1970_1948.cif
_cod_data_source_block In1Na1O8W2
_cod_original_formula_sum 'In1 Na1 O8 W2'
_cod_database_code 1527647

loop_
_symmetry_equiv_pos_as_xyz
x,y,z
-x,y,-z+1/2
-x,-y,-z
x,-y,z-1/2

loop_
_atom_site_label
_atom_site_type_symbol
_atom_site_fract_x
_atom_site_fract_y
_atom_site_fract_z
_atom_site_occupancy
_atom_site_U_iso_or_equiv
W1 W+6 0.2432 0.1785 0.2468 1 0.0
O1 O-2 0.12 0.626 0.598 1 0.0
Na1 Na+1 0.5 0.655 0.25 1 0.0
In1 In+3 0 0.6856 0.25 1 0.0
O4 O-2 0.131 0.101 0.536 1 0.0
O2 O-2 0.357 0.374 0.365 1 0.0
O3 O-2 0.337 0.095 0.939 1 0.0
